data_4025925
loop_
_publ_author_name
'Curtis J. Rieder'
'Karl J. Winberg'
'F. G. West'

_publ_contact_author_address
; Department of Chemistry
  University of Alberta
  Edmonton, Alberta T6G 2G2
  Canada
;
_publ_contact_author_email frederick.west@ualberta.ca
_publ_contact_author_fax 1(780)4928231
_publ_contact_author_name 'Dr. Frederick G. West'
_publ_section_title
;
 Olefination of \a,\a'-Divinyl Ketones through Catalytic Meyer-Schuster
 Rearrangement
;
_journal_name_full 'Journal of Organic Chemistry'
_journal_page_first 50
_journal_page_last 56
_journal_paper_doi 10.1021/jo101497f
_journal_volume 76
_journal_year 2011
_chemical_formula_moiety 'C27 H22'
_chemical_formula_sum 'C27 H22'
_chemical_formula_weight 346.45
_chemical_name_systematic 3,4-diphenyl-2-methyl-5-methylidene-1-phenylethynylcyclopent-1-ene
_space_group_IT_number 60
_symmetry_cell_setting orthorhombic
_symmetry_space_group_name_Hall '-P 2n 2ab'
_symmetry_space_group_name_H-M 'P b c n'
_atom_sites_solution_hydrogens geom
_atom_sites_solution_primary direct
_atom_sites_solution_secondary difmap
_audit_creation_method SHELXL-97
_cell_angle_alpha 90.00
_cell_angle_beta 90.00
_cell_angle_gamma 90.00
_cell_formula_units_Z 4
_cell_length_a 15.8798(11)
_cell_length_b 15.0260(11)
_cell_length_c 8.5564(6)
_cell_measurement_reflns_used 5565
_cell_measurement_temperature 173(2)
_cell_measurement_theta_max 24.29
_cell_measurement_theta_min 2.57
_cell_volume 2041.6(3)
_computing_cell_refinement 'Bruker SAINT'
_computing_data_collection 'Bruker APEX2'
_computing_data_reduction 'Bruker SAINT'
_computing_molecular_graphics 'Bruker SHELXTL'
_computing_publication_material 'Bruker SHELXTL'
_computing_structure_refinement 'SHELXL-97 (Sheldrick, 2008)'
_computing_structure_solution 'SHELXS-97 (Sheldrick, 2008)'
_diffrn_ambient_temperature 173(2)
_diffrn_measured_fraction_theta_full 0.999
_diffrn_measured_fraction_theta_max 0.999
_diffrn_measurement_device_type 'Bruker APEX-II CCD'
_diffrn_measurement_method '\w scans'
_diffrn_radiation_monochromator graphite
_diffrn_radiation_source 'fine-focus sealed tube'
_diffrn_radiation_type MoK\a
_diffrn_radiation_wavelength 0.71073
_diffrn_reflns_av_R_equivalents 0.0328
_diffrn_reflns_av_sigmaI/netI 0.0189
_diffrn_reflns_limit_h_max 19
_diffrn_reflns_limit_h_min -19
_diffrn_reflns_limit_k_max 18
_diffrn_reflns_limit_k_min -18
_diffrn_reflns_limit_l_max 10
_diffrn_reflns_limit_l_min -10
_diffrn_reflns_number 13849
_diffrn_reflns_theta_full 25.50
_diffrn_reflns_theta_max 25.50
_diffrn_reflns_theta_min 1.87
_exptl_absorpt_coefficient_mu 0.064
_exptl_absorpt_correction_T_max 0.9895
_exptl_absorpt_correction_T_min 0.9818
_exptl_absorpt_correction_type integration
_exptl_absorpt_process_details 'SADABS (Sheldrick, 2008)'
_exptl_crystal_colour colourless
_exptl_crystal_density_diffrn 1.127
_exptl_crystal_description prism
_exptl_crystal_F_000 736
_exptl_crystal_size_max 0.29
_exptl_crystal_size_mid 0.27
_exptl_crystal_size_min 0.17
_refine_diff_density_max 0.134
_refine_diff_density_min -0.132
_refine_diff_density_rms 0.025
_refine_ls_extinction_method none
_refine_ls_goodness_of_fit_ref 1.032
_refine_ls_hydrogen_treatment constr
_refine_ls_matrix_type full
_refine_ls_number_parameters 144
_refine_ls_number_reflns 1905
_refine_ls_number_restraints 0
_refine_ls_restrained_S_all 1.032
_refine_ls_R_factor_all 0.0443
_refine_ls_R_factor_gt 0.0337
_refine_ls_shift/su_max 0.000
_refine_ls_shift/su_mean 0.000
_refine_ls_structure_factor_coef Fsqd
_refine_ls_weighting_details 'calc w=1/[\s^2^(Fo^2^)+(0.0334P)^2^+0.4303P] where P=(Fo^2^+2Fc^2^)/3'
_refine_ls_weighting_scheme calc
_refine_ls_wR_factor_gt 0.0803
_refine_ls_wR_factor_ref 0.0869
_reflns_number_gt 1544
_reflns_number_total 1905
_reflns_threshold_expression I>2\s(I)
_cod_data_source_file jo101497f_si_001.cif
_cod_data_source_block 10b
_cod_database_code 4025925

loop_
_symmetry_equiv_pos_as_xyz
'x, y, z'
'-x+1/2, -y+1/2, z+1/2'
'-x, y, -z+1/2'
'x+1/2, -y+1/2, -z'
'-x, -y, -z'
'x-1/2, y-1/2, -z-1/2'
'x, -y, z-1/2'
'-x-1/2, y-1/2, z'

loop_
_atom_site_label
_atom_site_type_symbol
_atom_site_fract_x
_atom_site_fract_y
_atom_site_fract_z
_atom_site_U_iso_or_equiv
_atom_site_adp_type
_atom_site_occupancy
_atom_site_symmetry_multiplicity
_atom_site_calc_flag
_atom_site_refinement_flags
_atom_site_disorder_assembly
_atom_site_disorder_group
C1 C 0.0000 0.01592(11) 0.2500 0.0390(4) Uani 1 2 d S . .
C2 C 0.0611(11) 0.0734(10) 0.3274(16) 0.034(3) Uani 0.50 1 d P A 1
C3 C 0.03409(7) 0.16523(7) 0.31555(12) 0.0322(3) Uani 1 1 d . . .
H3 H 0.0056 0.1812 0.4159 0.039 Uiso 1 1 calc R A 1
C4 C -0.0589(11) 0.0640(10) 0.1734(18) 0.035(3) Uani 0.50 1 d P . 2
C5 C 0.0000 -0.07893(11) 0.2500 0.0446(4) Uani 1 2 d S . .
C6 C 0.0000 -0.15865(11) 0.2500 0.0410(4) Uani 1 2 d S . .
C7 C 0.0000 -0.25418(10) 0.2500 0.0386(4) Uani 1 2 d S . .
C8 C 0.06884(9) -0.30071(8) 0.30692(16) 0.0519(4) Uani 1 1 d . . .
H8 H 0.1163 -0.2694 0.3462 0.062 Uiso 1 1 calc R A .
C9 C 0.06825(11) -0.39241(10) 0.3064(2) 0.0758(5) Uani 1 1 d . A .
H9 H 0.1155 -0.4241 0.3455 0.091 Uiso 1 1 calc R . .
C10 C 0.0000 -0.43834(14) 0.2500 0.0867(8) Uani 1 2 d S . .
H10 H 0.0000 -0.5016 0.2500 0.104 Uiso 1 2 calc PR A .
C11 C 0.1280(9) 0.0371(11) 0.3983(16) 0.054(3) Uani 0.50 1 d P A 1
H11A H 0.1670 0.0739 0.4522 0.065 Uiso 0.50 1 calc PR A 1
H11B H 0.1365 -0.0254 0.3945 0.065 Uiso 0.50 1 calc PR A 1
C12 C 0.10361(7) 0.23222(7) 0.28832(13) 0.0334(3) Uani 1 1 d . A .
C13 C 0.16568(7) 0.21780(8) 0.17674(15) 0.0447(3) Uani 1 1 d . . .
H13 H 0.1657 0.1639 0.1187 0.054 Uiso 1 1 calc R A .
C14 C 0.22738(8) 0.28060(9) 0.14882(17) 0.0541(4) Uani 1 1 d . A .
H14 H 0.2690 0.2699 0.0712 0.065 Uiso 1 1 calc R . .
C15 C 0.22883(9) 0.35870(9) 0.23317(17) 0.0556(4) Uani 1 1 d . . .
H15 H 0.2714 0.4018 0.2141 0.067 Uiso 1 1 calc R A .
C16 C 0.16838(9) 0.37391(8) 0.34505(17) 0.0524(3) Uani 1 1 d . A .
H16 H 0.1696 0.4274 0.4043 0.063 Uiso 1 1 calc R . .
C17 C 0.10552(8) 0.31142(7) 0.37185(14) 0.0409(3) Uani 1 1 d . . .
H17 H 0.0634 0.3230 0.4481 0.049 Uiso 1 1 calc R A .
C18 C -0.1329(7) 0.0396(10) 0.0769(17) 0.043(2) Uani 0.50 1 d P B 2
H18A H -0.1375 -0.0254 0.0712 0.052 Uiso 0.50 1 calc PR B 2
H18B H -0.1261 0.0639 -0.0286 0.052 Uiso 0.50 1 calc PR B 2
H18C H -0.1841 0.0641 0.1244 0.052 Uiso 0.50 1 calc PR B 2

loop_
_atom_site_aniso_label
_atom_site_aniso_U_11
_atom_site_aniso_U_22
_atom_site_aniso_U_33
_atom_site_aniso_U_23
_atom_site_aniso_U_13
_atom_site_aniso_U_12
C1 0.0548(10) 0.0311(9) 0.0310(8) 0.000 0.0062(8) 0.000
C2 0.038(5) 0.041(5) 0.022(3) -0.003(3) -0.002(3) -0.010(4)
C3 0.0340(6) 0.0331(6) 0.0295(6) -0.0013(4) 0.0012(5) 0.0021(5)
C4 0.046(7) 0.021(2) 0.038(4) -0.005(2) 0.009(4) -0.016(3)
C5 0.0639(12) 0.0382(10) 0.0317(9) 0.000 0.0059(8) 0.000
C6 0.0548(11) 0.0362(9) 0.0318(8) 0.000 0.0038(8) 0.000
C7 0.0499(10) 0.0316(8) 0.0345(8) 0.000 0.0058(7) 0.000
C8 0.0540(8) 0.0441(7) 0.0577(8) 0.0029(6) -0.0024(7) 0.0031(6)
C9 0.0816(12) 0.0448(9) 0.1009(14) 0.0083(8) -0.0087(10) 0.0189(8)
C10 0.109(2) 0.0313(11) 0.120(2) 0.000 -0.0027(18) 0.000
C11 0.070(5) 0.043(4) 0.049(5) -0.002(3) -0.005(3) 0.005(3)
C12 0.0326(6) 0.0342(6) 0.0335(6) 0.0015(4) -0.0042(5) 0.0025(5)
C13 0.0393(7) 0.0480(7) 0.0469(7) -0.0077(6) 0.0045(6) -0.0025(6)
C14 0.0398(7) 0.0658(9) 0.0566(8) -0.0013(7) 0.0080(6) -0.0086(6)
C15 0.0500(8) 0.0568(8) 0.0602(9) 0.0067(7) -0.0026(7) -0.0181(7)
C16 0.0644(9) 0.0360(6) 0.0567(8) 0.0000(6) -0.0059(7) -0.0077(6)
C17 0.0465(7) 0.0341(6) 0.0422(7) 0.0008(5) 0.0010(6) 0.0027(5)
C18 0.041(3) 0.046(4) 0.043(3) -0.008(3) -0.002(3) -0.016(3)

loop_
_atom_type_symbol
_atom_type_description
_atom_type_scat_dispersion_real
_atom_type_scat_dispersion_imag
_atom_type_scat_source
C C 0.0033 0.0016 'International Tables Vol C Tables 4.2.6.8 and 6.1.1.4'
H H 0.0000 0.0000 'International Tables Vol C Tables 4.2.6.8 and 6.1.1.4'

loop_
_geom_angle_atom_site_label_1
_geom_angle_atom_site_label_2
_geom_angle_atom_site_label_3
_geom_angle
_geom_angle_site_symmetry_1
_geom_angle_site_symmetry_3
C4 C1 C5 122.3(6) . .
C4 C1 C2 111.33(19) . .
C5 C1 C2 126.3(6) . .
C11 C2 C3 130.9(13) . .
C11 C2 C1 119.5(13) . .
C3 C2 C1 109.6(10) . .
C2 C3 C12 115.4(7) . .
C2 C3 C3 104.8(6) . 3
C12 C3 C3 113.34(9) . 3
C12 C3 C4 118.0(7) . 3
C3 C3 C4 102.5(6) 3 3
C1 C4 C18 133.4(13) . .
C1 C4 C3 108.3(10) . 3
C18 C4 C3 118.1(11) . 3
C6 C5 C1 180.0 . .
C5 C6 C7 180.0 . .
C8 C7 C8 119.41(16) 3 .
C8 C7 C6 120.29(8) 3 .
C8 C7 C6 120.29(8) . .
C9 C8 C7 119.87(14) . .
C10 C9 C8 120.62(16) . .
C9 C10 C9 119.6(2) . 3
C17 C12 C13 118.16(11) . .
C17 C12 C3 120.48(10) . .
C13 C12 C3 121.33(10) . .
C14 C13 C12 121.04(12) . .
C15 C14 C13 120.21(13) . .
C16 C15 C14 119.65(12) . .
C15 C16 C17 120.28(12) . .
C12 C17 C16 120.66(12) . .

loop_
_geom_bond_atom_site_label_1
_geom_bond_atom_site_label_2
_geom_bond_distance
_geom_bond_site_symmetry_2
C1 C4 1.351(16) .
C1 C5 1.425(2) .
C1 C2 1.459(15) .
C2 C11 1.34(2) .
C2 C3 1.448(15) .
C3 C12 1.5121(15) .
C3 C3 1.559(2) 3
C3 C4 1.574(14) 3
C4 C18 1.48(2) .
C4 C3 1.574(14) 3
C5 C6 1.198(2) .
C6 C7 1.435(2) .
C7 C8 1.3860(15) 3
C7 C8 1.3860(15) .
C8 C9 1.3779(18) .
C9 C10 1.373(2) .
C10 C9 1.373(2) 3
C12 C17 1.3885(15) .
C12 C13 1.3893(16) .
C13 C14 1.3811(17) .
C14 C15 1.3778(19) .
C15 C16 1.375(2) .
C16 C17 1.3895(17) .

loop_
_geom_torsion_atom_site_label_1
_geom_torsion_atom_site_label_2
_geom_torsion_atom_site_label_3
_geom_torsion_atom_site_label_4
_geom_torsion
_geom_torsion_site_symmetry_1
_geom_torsion_site_symmetry_4
C4 C1 C2 C11 -174.5(6) . .
C5 C1 C2 C11 4.8(16) . .
C4 C1 C2 C3 7.3(19) . .
C5 C1 C2 C3 -173.3(4) . .
C11 C2 C3 C12 40.6(17) . .
C1 C2 C3 C12 -141.6(7) . .
C11 C2 C3 C3 166.0(14) . 3
C1 C2 C3 C3 -16.2(11) . 3
C11 C2 C3 C4 -159(24) . 3
C1 C2 C3 C4 19(22) . 3
C5 C1 C4 C18 0(2) . .
C2 C1 C4 C18 179.3(8) . .
C5 C1 C4 C3 -174.3(4) . 3
C2 C1 C4 C3 5.1(18) . 3
C4 C1 C5 C6 0(24) . .
C2 C1 C5 C6 0(91) . .
C1 C5 C6 C7 0.0 . .
C5 C6 C7 C8 0(15) . 3
C5 C6 C7 C8 0(96) . .
C8 C7 C8 C9 0.01(11) 3 .
C6 C7 C8 C9 -179.99(11) . .
C7 C8 C9 C10 0.0(2) . .
C8 C9 C10 C9 0.01(12) . 3
C2 C3 C12 C17 -135.6(6) . .
C3 C3 C12 C17 103.49(12) 3 .
C4 C3 C12 C17 -136.7(6) 3 .
C2 C3 C12 C13 46.2(6) . .
C3 C3 C12 C13 -74.63(13) 3 .
C4 C3 C12 C13 45.2(7) 3 .
C17 C12 C13 C14 -0.35(18) . .
C3 C12 C13 C14 177.82(11) . .
C12 C13 C14 C15 0.7(2) . .
C13 C14 C15 C16 -0.2(2) . .
C14 C15 C16 C17 -0.8(2) . .
C13 C12 C17 C16 -0.58(17) . .
C3 C12 C17 C16 -178.76(11) . .
C15 C16 C17 C12 1.14(19) . .
